data_4038532
loop_
_publ_author_name
'Mane, Vaijinath'
'Sivanandan, Sudheesh T.'
'Santana, Rafael G.'
'Beatriz, Adilson'
'da Silva J\'unior, Eufr\^anio N'
'Namboothiri, Irishi N. N.'

_publ_section_title
;
 Synthesis of Densely Substituted Sulfonylfurans and Dihydrofurans via
 Cascade Reactions of \a-Functionalized Nitroalkenes with \b-Ketosulfones.
;
_journal_name_full 'The Journal of organic chemistry'
_journal_paper_doi 10.1021/acs.joc.0c00606
_journal_year 2020
_chemical_formula_moiety 'C18 H17 N O3 S'
_chemical_formula_sum 'C18 H17 N O3 S'
_chemical_formula_weight 327.38
_space_group_crystal_system monoclinic
_space_group_IT_number 14
_space_group_name_Hall '-P 2ybc'
_space_group_name_H-M_alt 'P 1 21/c 1'
_atom_sites_solution_hydrogens geom
_audit_creation_method SHELXL-2014/7
_cell_angle_alpha 90
_cell_angle_beta 101.555(2)
_cell_angle_gamma 90
_cell_formula_units_Z 4
_cell_length_a 10.8696(3)
_cell_length_b 7.3461(2)
_cell_length_c 20.8568(5)
_cell_measurement_reflns_used 18523
_cell_measurement_temperature 150(2)
_cell_measurement_theta_max 31.1880
_cell_measurement_theta_min 2.0270
_cell_volume 1631.65(8)
_computing_cell_refinement 'CrystalClear-SM Expert 2.0 r4'
_computing_data_collection 'CrystalClear-SM Expert 2.0 r4'
_computing_data_reduction 'CrystalClear-SM Expert 2.0 r4'
_computing_molecular_graphics 'CrystalStructure 4.0 (Rigaku, 2010)'
_computing_publication_material 'CrystalStructure 4.0'
_computing_structure_refinement 'SHELXL-2014/7 (Sheldrick, 2014)'
_computing_structure_solution 'SHELXS86 (Sheldrick, 1985)'
_diffrn_ambient_temperature 150(2)
_diffrn_measured_fraction_theta_full 0.999
_diffrn_measured_fraction_theta_max 0.999
_diffrn_measurement_device_type 'Rigaku Saturn724'
_diffrn_measurement_method \w
_diffrn_radiation_type MoK\a
_diffrn_radiation_wavelength 0.71073
_diffrn_reflns_av_R_equivalents 0.0594
_diffrn_reflns_av_unetI/netI 0.0217
_diffrn_reflns_Laue_measured_fraction_full 0.999
_diffrn_reflns_Laue_measured_fraction_max 0.999
_diffrn_reflns_limit_h_max 12
_diffrn_reflns_limit_h_min -12
_diffrn_reflns_limit_k_max 8
_diffrn_reflns_limit_k_min -8
_diffrn_reflns_limit_l_max 24
_diffrn_reflns_limit_l_min -24
_diffrn_reflns_number 23579
_diffrn_reflns_point_group_measured_fraction_full 0.999
_diffrn_reflns_point_group_measured_fraction_max 0.999
_diffrn_reflns_theta_full 24.992
_diffrn_reflns_theta_max 24.992
_diffrn_reflns_theta_min 1.912
_exptl_absorpt_coefficient_mu 0.212
_exptl_absorpt_correction_T_max 1.00000
_exptl_absorpt_correction_T_min 0.90717
_exptl_absorpt_correction_type multi-scan
_exptl_absorpt_process_details multi-scan
_exptl_crystal_colour colourless
_exptl_crystal_density_diffrn 1.333
_exptl_crystal_description block
_exptl_crystal_F_000 688
_exptl_crystal_size_max 0.230
_exptl_crystal_size_mid 0.150
_exptl_crystal_size_min 0.080
_refine_diff_density_max 0.347
_refine_diff_density_min -0.500
_refine_diff_density_rms 0.070
_refine_ls_extinction_method none
_refine_ls_goodness_of_fit_ref 1.085
_refine_ls_hydrogen_treatment constr
_refine_ls_matrix_type full
_refine_ls_number_parameters 210
_refine_ls_number_reflns 2870
_refine_ls_number_restraints 0
_refine_ls_restrained_S_all 1.085
_refine_ls_R_factor_all 0.0412
_refine_ls_R_factor_gt 0.0383
_refine_ls_shift/su_max 0.001
_refine_ls_shift/su_mean 0.000
_refine_ls_structure_factor_coef Fsqd
_refine_ls_weighting_details 'w=1/[\s^2^(Fo^2^)+(0.0415P)^2^+1.2108P] where P=(Fo^2^+2Fc^2^)/3'
_refine_ls_weighting_scheme calc
_refine_ls_wR_factor_gt 0.0936
_refine_ls_wR_factor_ref 0.0952
_reflns_Friedel_coverage 0.000
_reflns_number_gt 2718
_reflns_number_total 2870
_reflns_threshold_expression 'I > 2\s(I)'
_cod_data_source_file jo0c00606_si_003.cif
_cod_data_source_block shelx
_cod_original_sg_symbol_H-M 'P 21/c'
_cod_database_code 4038532
_shelx_shelxl_version_number 2014/7
_shelx_space_group_comment
;
The symmetry employed for this shelxl refinement is uniquely defined
by the following loop, which should always be used as a source of
symmetry information in preference to the above space-group names.
They are only intended as comments.
;
_shelx_estimated_absorpt_t_min 0.953
_shelx_estimated_absorpt_t_max 0.983

loop_
_space_group_symop_operation_xyz
'x, y, z'
'-x, y+1/2, -z+1/2'
'-x, -y, -z'
'x, -y-1/2, z-1/2'

loop_
_atom_site_label
_atom_site_type_symbol
_atom_site_fract_x
_atom_site_fract_y
_atom_site_fract_z
_atom_site_U_iso_or_equiv
_atom_site_adp_type
_atom_site_occupancy
_atom_site_site_symmetry_order
_atom_site_calc_flag
_atom_site_refinement_flags_posn
_atom_site_refinement_flags_adp
_atom_site_refinement_flags_occupancy
_atom_site_disorder_assembly
_atom_site_disorder_group
S1 S 0.82491(4) 0.65491(5) 0.56519(2) 0.01890(14) Uani 1 1 d . . . . .
O2 O 0.74231(12) 0.81102(16) 0.56130(6) 0.0266(3) Uani 1 1 d . . . . .
O1 O 0.87828(11) 0.61324(17) 0.50911(6) 0.0245(3) Uani 1 1 d . . . . .
O3 O 0.34528(12) 1.07301(18) 0.66561(6) 0.0295(3) Uani 1 1 d . . . . .
N1 N 0.68802(13) 0.1822(2) 0.59498(7) 0.0225(3) Uani 1 1 d . . . . .
H1 H 0.6879 0.0624 0.5950 0.027 Uiso 1 1 calc R U . . .
C12 C 0.55079(16) 0.6277(2) 0.62067(8) 0.0204(4) Uani 1 1 d . . . . .
C17 C 0.57196(17) 0.7053(2) 0.68270(8) 0.0251(4) Uani 1 1 d . . . . .
H17 H 0.6353 0.6562 0.7163 0.030 Uiso 1 1 calc R U . . .
C15 C 0.40953(16) 0.9266(2) 0.64771(8) 0.0218(4) Uani 1 1 d . . . . .
C10 C 0.62614(15) 0.4685(2) 0.60670(8) 0.0201(4) Uani 1 1 d . . . . .
C6 C 1.07121(17) 0.6271(3) 0.62812(9) 0.0274(4) Uani 1 1 d . . . . .
H6 H 1.0843 0.5640 0.5903 0.033 Uiso 1 1 calc R U . . .
C7 C 0.74348(15) 0.4671(2) 0.58476(8) 0.0196(4) Uani 1 1 d . . . . .
C8 C 0.77959(15) 0.2871(2) 0.57829(8) 0.0203(4) Uani 1 1 d . . . . .
C16 C 0.50230(17) 0.8530(3) 0.69628(8) 0.0270(4) Uani 1 1 d . . . . .
H16 H 0.5180 0.9041 0.7390 0.032 Uiso 1 1 calc R U . . .
C11 C 0.89378(17) 0.2058(2) 0.55966(10) 0.0284(4) Uani 1 1 d . . . . .
H11A H 0.9541 0.1713 0.5993 0.043 Uiso 1 1 calc R U . . .
H11B H 0.9323 0.2952 0.5349 0.043 Uiso 1 1 calc R U . . .
H11C H 0.8697 0.0976 0.5326 0.043 Uiso 1 1 calc R U . . .
C9 C 0.59516(16) 0.2891(2) 0.61198(8) 0.0236(4) Uani 1 1 d . . . . .
H9 H 0.5218 0.2454 0.6252 0.028 Uiso 1 1 calc R U . . .
C13 C 0.45841(18) 0.7034(3) 0.57264(9) 0.0348(5) Uani 1 1 d . . . . .
H13 H 0.4424 0.6521 0.5300 0.042 Uiso 1 1 calc R U . . .
C14 C 0.38835(19) 0.8533(3) 0.58544(9) 0.0348(5) Uani 1 1 d . . . . .
H14 H 0.3265 0.9047 0.5516 0.042 Uiso 1 1 calc R U . . .
C5 C 1.17041(19) 0.6566(3) 0.68064(10) 0.0364(5) Uani 1 1 d . . . . .
H5 H 1.2518 0.6121 0.6790 0.044 Uiso 1 1 calc R U . . .
C2 C 0.93157(19) 0.7855(3) 0.68684(9) 0.0300(4) Uani 1 1 d . . . . .
H2 H 0.8501 0.8289 0.6889 0.036 Uiso 1 1 calc R U . . .
C18 C 0.2424(2) 1.1418(3) 0.61873(11) 0.0497(6) Uani 1 1 d . . . . .
H18A H 0.2732 1.1911 0.5812 0.075 Uiso 1 1 calc R U . . .
H18B H 0.2006 1.2385 0.6387 0.075 Uiso 1 1 calc R U . . .
H18C H 0.1826 1.0433 0.6040 0.075 Uiso 1 1 calc R U . . .
C4 C 1.1506(2) 0.7509(3) 0.73531(10) 0.0413(5) Uani 1 1 d . . . . .
H4 H 1.2188 0.7719 0.7708 0.050 Uiso 1 1 calc R U . . .
C1 C 0.95257(16) 0.6914(2) 0.63198(8) 0.0218(4) Uani 1 1 d . . . . .
C3 C 1.0319(2) 0.8146(3) 0.73838(10) 0.0397(5) Uani 1 1 d . . . . .
H3 H 1.0192 0.8786 0.7761 0.048 Uiso 1 1 calc R U . . .

loop_
_atom_site_aniso_label
_atom_site_aniso_U_11
_atom_site_aniso_U_22
_atom_site_aniso_U_33
_atom_site_aniso_U_23
_atom_site_aniso_U_13
_atom_site_aniso_U_12
S1 0.0219(2) 0.0127(2) 0.0223(2) 0.00032(15) 0.00498(16) 0.00007(15)
O2 0.0274(7) 0.0150(6) 0.0378(7) 0.0020(5) 0.0077(5) 0.0031(5)
O1 0.0296(7) 0.0227(6) 0.0220(6) 0.0010(5) 0.0070(5) 0.0003(5)
O3 0.0319(7) 0.0277(7) 0.0278(7) -0.0036(5) 0.0033(5) 0.0118(6)
N1 0.0255(8) 0.0130(7) 0.0288(8) 0.0004(6) 0.0049(6) -0.0008(6)
C12 0.0209(8) 0.0178(8) 0.0232(8) -0.0002(7) 0.0059(7) -0.0008(7)
C17 0.0271(9) 0.0257(9) 0.0208(9) 0.0022(7) 0.0011(7) 0.0058(7)
C15 0.0217(8) 0.0195(9) 0.0250(9) -0.0003(7) 0.0069(7) 0.0017(7)
C10 0.0214(8) 0.0195(9) 0.0189(8) -0.0009(6) 0.0028(6) -0.0003(7)
C6 0.0271(9) 0.0260(10) 0.0293(9) 0.0006(7) 0.0063(7) -0.0037(8)
C7 0.0222(8) 0.0148(8) 0.0216(8) -0.0008(6) 0.0037(6) 0.0004(6)
C8 0.0212(8) 0.0175(8) 0.0211(8) -0.0013(6) 0.0015(6) 0.0002(7)
C16 0.0326(10) 0.0280(10) 0.0194(8) -0.0046(7) 0.0026(7) 0.0061(8)
C11 0.0260(9) 0.0189(9) 0.0412(11) -0.0024(8) 0.0091(8) 0.0014(7)
C9 0.0222(8) 0.0213(9) 0.0280(9) 0.0007(7) 0.0066(7) -0.0013(7)
C13 0.0346(10) 0.0434(12) 0.0227(9) -0.0116(8) -0.0027(8) 0.0135(9)
C14 0.0338(10) 0.0420(12) 0.0243(9) -0.0041(8) -0.0044(8) 0.0179(9)
C5 0.0270(10) 0.0393(12) 0.0407(11) 0.0045(9) 0.0012(8) -0.0076(9)
C2 0.0391(11) 0.0226(10) 0.0286(10) -0.0037(8) 0.0075(8) -0.0011(8)
C18 0.0469(13) 0.0489(14) 0.0460(13) -0.0113(10) -0.0085(10) 0.0302(11)
C4 0.0443(12) 0.0400(12) 0.0330(11) 0.0015(9) -0.0084(9) -0.0162(10)
C1 0.0264(9) 0.0152(8) 0.0234(9) 0.0006(6) 0.0041(7) -0.0054(7)
C3 0.0579(14) 0.0315(11) 0.0277(10) -0.0076(8) 0.0041(9) -0.0078(10)

loop_
_atom_type_symbol
_atom_type_description
_atom_type_scat_dispersion_real
_atom_type_scat_dispersion_imag
_atom_type_scat_source
C C 0.0033 0.0016 'International Tables Vol C Tables 4.2.6.8 and 6.1.1.4'
H H 0.0000 0.0000 'International Tables Vol C Tables 4.2.6.8 and 6.1.1.4'
N N 0.0061 0.0033 'International Tables Vol C Tables 4.2.6.8 and 6.1.1.4'
O O 0.0106 0.0060 'International Tables Vol C Tables 4.2.6.8 and 6.1.1.4'
S S 0.1246 0.1234 'International Tables Vol C Tables 4.2.6.8 and 6.1.1.4'

loop_
_geom_angle_atom_site_label_1
_geom_angle_atom_site_label_2
_geom_angle_atom_site_label_3
_geom_angle
_geom_angle_site_symmetry_1
_geom_angle_site_symmetry_3
_geom_angle_publ_flag
O1 S1 O2 117.99(7) . . ?
O1 S1 C7 109.30(8) . . ?
O2 S1 C7 107.68(8) . . ?
O1 S1 C1 106.88(8) . . ?
O2 S1 C1 107.57(8) . . ?
C7 S1 C1 106.91(8) . . ?
C15 O3 C18 117.63(14) . . ?
C8 N1 C9 110.76(14) . . ?
C8 N1 H1 124.6 . . ?
C9 N1 H1 124.6 . . ?
C13 C12 C17 117.96(16) . . ?
C13 C12 C10 121.43(15) . . ?
C17 C12 C10 120.61(15) . . ?
C16 C17 C12 121.11(16) . . ?
C16 C17 H17 119.4 . . ?
C12 C17 H17 119.4 . . ?
O3 C15 C14 124.20(16) . . ?
O3 C15 C16 116.19(15) . . ?
C14 C15 C16 119.60(16) . . ?
C9 C10 C7 105.47(14) . . ?
C9 C10 C12 125.86(15) . . ?
C7 C10 C12 128.67(15) . . ?
C1 C6 C5 118.86(18) . . ?
C1 C6 H6 120.6 . . ?
C5 C6 H6 120.6 . . ?
C8 C7 C10 108.79(14) . . ?
C8 C7 S1 124.48(13) . . ?
C10 C7 S1 126.66(13) . . ?
N1 C8 C7 106.17(14) . . ?
N1 C8 C11 121.91(15) . . ?
C7 C8 C11 131.89(16) . . ?
C17 C16 C15 120.22(16) . . ?
C17 C16 H16 119.9 . . ?
C15 C16 H16 119.9 . . ?
C8 C11 H11A 109.5 . . ?
C8 C11 H11B 109.5 . . ?
H11A C11 H11B 109.5 . . ?
C8 C11 H11C 109.5 . . ?
H11A C11 H11C 109.5 . . ?
H11B C11 H11C 109.5 . . ?
C10 C9 N1 108.81(15) . . ?
C10 C9 H9 125.6 . . ?
N1 C9 H9 125.6 . . ?
C12 C13 C14 121.56(17) . . ?
C12 C13 H13 119.2 . . ?
C14 C13 H13 119.2 . . ?
C15 C14 C13 119.53(17) . . ?
C15 C14 H14 120.2 . . ?
C13 C14 H14 120.2 . . ?
C4 C5 C6 120.1(2) . . ?
C4 C5 H5 119.9 . . ?
C6 C5 H5 119.9 . . ?
C3 C2 C1 118.69(18) . . ?
C3 C2 H2 120.7 . . ?
C1 C2 H2 120.7 . . ?
O3 C18 H18A 109.5 . . ?
O3 C18 H18B 109.5 . . ?
H18A C18 H18B 109.5 . . ?
O3 C18 H18C 109.5 . . ?
H18A C18 H18C 109.5 . . ?
H18B C18 H18C 109.5 . . ?
C3 C4 C5 120.35(19) . . ?
C3 C4 H4 119.8 . . ?
C5 C4 H4 119.8 . . ?
C6 C1 C2 121.48(17) . . ?
C6 C1 S1 119.36(13) . . ?
C2 C1 S1 119.16(14) . . ?
C2 C3 C4 120.50(19) . . ?
C2 C3 H3 119.7 . . ?
C4 C3 H3 119.7 . . ?

loop_
_geom_bond_atom_site_label_1
_geom_bond_atom_site_label_2
_geom_bond_distance
_geom_bond_site_symmetry_2
_geom_bond_publ_flag
S1 O1 1.4388(12) . ?
S1 O2 1.4486(12) . ?
S1 C7 1.7314(17) . ?
S1 C1 1.7787(17) . ?
O3 C15 1.374(2) . ?
O3 C18 1.423(2) . ?
N1 C8 1.358(2) . ?
N1 C9 1.380(2) . ?
N1 H1 0.8800 . ?
C12 C13 1.385(3) . ?
C12 C17 1.390(2) . ?
C12 C10 1.489(2) . ?
C17 C16 1.384(2) . ?
C17 H17 0.9500 . ?
C15 C14 1.382(3) . ?
C15 C16 1.388(2) . ?
C10 C9 1.370(2) . ?
C10 C7 1.439(2) . ?
C6 C1 1.391(3) . ?
C6 C5 1.392(3) . ?
C6 H6 0.9500 . ?
C7 C8 1.394(2) . ?
C8 C11 1.497(2) . ?
C16 H16 0.9500 . ?
C11 H11A 0.9800 . ?
C11 H11B 0.9800 . ?
C11 H11C 0.9800 . ?
C9 H9 0.9500 . ?
C13 C14 1.395(3) . ?
C13 H13 0.9500 . ?
C14 H14 0.9500 . ?
C5 C4 1.387(3) . ?
C5 H5 0.9500 . ?
C2 C3 1.386(3) . ?
C2 C1 1.394(2) . ?
C2 H2 0.9500 . ?
C18 H18A 0.9800 . ?
C18 H18B 0.9800 . ?
C18 H18C 0.9800 . ?
C4 C3 1.386(3) . ?
C4 H4 0.9500 . ?
C3 H3 0.9500 . ?

loop_
_geom_torsion_atom_site_label_1
_geom_torsion_atom_site_label_2
_geom_torsion_atom_site_label_3
_geom_torsion_atom_site_label_4
_geom_torsion
_geom_torsion_site_symmetry_1
_geom_torsion_site_symmetry_2
_geom_torsion_site_symmetry_3
_geom_torsion_site_symmetry_4
_geom_torsion_publ_flag
C13 C12 C17 C16 0.5(3) . . . . ?
C10 C12 C17 C16 -179.83(16) . . . . ?
C18 O3 C15 C14 6.4(3) . . . . ?
C18 O3 C15 C16 -174.66(19) . . . . ?
C13 C12 C10 C9 -88.7(2) . . . . ?
C17 C12 C10 C9 91.6(2) . . . . ?
C13 C12 C10 C7 90.6(2) . . . . ?
C17 C12 C10 C7 -89.0(2) . . . . ?
C9 C10 C7 C8 -0.63(19) . . . . ?
C12 C10 C7 C8 179.89(15) . . . . ?
C9 C10 C7 S1 176.34(13) . . . . ?
C12 C10 C7 S1 -3.1(3) . . . . ?
O1 S1 C7 C8 35.30(17) . . . . ?
O2 S1 C7 C8 164.61(14) . . . . ?
C1 S1 C7 C8 -80.04(16) . . . . ?
O1 S1 C7 C10 -141.22(14) . . . . ?
O2 S1 C7 C10 -11.91(17) . . . . ?
C1 S1 C7 C10 103.44(15) . . . . ?
C9 N1 C8 C7 -0.14(18) . . . . ?
C9 N1 C8 C11 178.15(16) . . . . ?
C10 C7 C8 N1 0.47(18) . . . . ?
S1 C7 C8 N1 -176.58(12) . . . . ?
C10 C7 C8 C11 -177.58(17) . . . . ?
S1 C7 C8 C11 5.4(3) . . . . ?
C12 C17 C16 C15 -0.1(3) . . . . ?
O3 C15 C16 C17 -179.93(16) . . . . ?
C14 C15 C16 C17 -1.0(3) . . . . ?
C7 C10 C9 N1 0.53(19) . . . . ?
C12 C10 C9 N1 -179.96(15) . . . . ?
C8 N1 C9 C10 -0.3(2) . . . . ?
C17 C12 C13 C14 0.2(3) . . . . ?
C10 C12 C13 C14 -179.51(18) . . . . ?
O3 C15 C14 C13 -179.53(18) . . . . ?
C16 C15 C14 C13 1.6(3) . . . . ?
C12 C13 C14 C15 -1.2(3) . . . . ?
C1 C6 C5 C4 -0.8(3) . . . . ?
C6 C5 C4 C3 0.7(3) . . . . ?
C5 C6 C1 C2 0.5(3) . . . . ?
C5 C6 C1 S1 179.93(14) . . . . ?
C3 C2 C1 C6 0.0(3) . . . . ?
C3 C2 C1 S1 -179.46(15) . . . . ?
O1 S1 C1 C6 -18.42(16) . . . . ?
O2 S1 C1 C6 -146.05(14) . . . . ?
C7 S1 C1 C6 98.53(15) . . . . ?
O1 S1 C1 C2 161.01(14) . . . . ?
O2 S1 C1 C2 33.38(16) . . . . ?
C7 S1 C1 C2 -82.04(15) . . . . ?
C1 C2 C3 C4 -0.1(3) . . . . ?
C5 C4 C3 C2 -0.2(3) . . . . ?
